data_4334843
loop_
_publ_author_name
'Markus Waibel'
'Thomas F. F\"assler'

_publ_contact_author_address
;Department Chemie, 
Technische Universitaet Muenchen,
D-85747 Garching
Germany
;
_publ_contact_author_email thomas.faessler@lrz.tum.de
_publ_contact_author_fax '(+49) 89-289-13186'
_publ_contact_author_name 'Thomas F. Faessler'
_publ_contact_author_phone '(+49) 89-289-13131'
_publ_section_title
;
 Mixed Si/Ge Nine-Atom Zintl Clusters: ESI Mass Spectrometric
 Investigations and Single-Crystal Structure Determination of Paramagnetic
 [Si9-xGex]3-
;
_journal_name_full 'Inorganic Chemistry'
_journal_page_first 5861
_journal_page_last 5866
_journal_paper_doi 10.1021/ic302802h
_journal_volume 52
_journal_year 2013
_chemical_formula_sum 'C54 H133.37 Ge4.43 K3 N14.45 O18 Si4.57'
_chemical_formula_weight 1840.96
_chemical_name_systematic
; 
 ? 
;
_space_group_IT_number 2
_symmetry_space_group_name_Hall '-P 1'
_symmetry_space_group_name_H-M 'P -1'
_atom_sites_solution_hydrogens geom
_atom_sites_solution_primary direct
_atom_sites_solution_secondary difmap
_audit_creation_method SHELXL-97
_cell_angle_alpha 80.150(2)
_cell_angle_beta 84.792(2)
_cell_angle_gamma 66.546(3)
_cell_formula_units_Z 2
_cell_length_a 14.1056(5)
_cell_length_b 15.1430(4)
_cell_length_c 22.8797(6)
_cell_measurement_temperature 293(2)
_cell_volume 4415.9(2)
_computing_structure_refinement 'SHELXL-97 (Sheldrick, 1997)'
_computing_structure_solution 'SHELXS-97 (Sheldrick, 1990)'
_diffrn_ambient_temperature 293(2)
_diffrn_measured_fraction_theta_full 0.985
_diffrn_measured_fraction_theta_max 0.985
_diffrn_radiation_monochromator graphite
_diffrn_radiation_source 'fine-focus sealed tube'
_diffrn_radiation_type MoK\a
_diffrn_radiation_wavelength 0.71073
_diffrn_reflns_av_R_equivalents 0.0948
_diffrn_reflns_av_sigmaI/netI 0.1464
_diffrn_reflns_limit_h_max 16
_diffrn_reflns_limit_h_min -16
_diffrn_reflns_limit_k_max 18
_diffrn_reflns_limit_k_min -18
_diffrn_reflns_limit_l_max 24
_diffrn_reflns_limit_l_min -27
_diffrn_reflns_number 41512
_diffrn_reflns_theta_full 25.00
_diffrn_reflns_theta_max 25.00
_diffrn_reflns_theta_min 2.91
_exptl_absorpt_coefficient_mu 1.760
_exptl_absorpt_correction_T_max 1.00000
_exptl_absorpt_correction_T_min 0.68817
_exptl_absorpt_correction_type multi-scan
_exptl_absorpt_process_details
;
CrysAlis RED, Oxford Diffraction Ltd.,
Version 1.171.33.34d (release 27-02-2009 CrysAlis171 .NET)
(compiled Feb 27 2009,15:38:38)
empirical absorption correction using spherical harmonics,
 implemented in SCALE3 ABSPACK scaling algorithm.
;
_exptl_crystal_colour orange
_exptl_crystal_density_diffrn 1.385
_exptl_crystal_description block
_exptl_crystal_F_000 1931
_exptl_crystal_size_max 0.2
_exptl_crystal_size_mid 0.2
_exptl_crystal_size_min 0.1
_refine_diff_density_max 0.706
_refine_diff_density_min -0.754
_refine_diff_density_rms 0.102
_refine_ls_extinction_method none
_refine_ls_goodness_of_fit_ref 0.975
_refine_ls_hydrogen_treatment riding
_refine_ls_matrix_type full
_refine_ls_number_parameters 914
_refine_ls_number_reflns 15300
_refine_ls_number_restraints 0
_refine_ls_restrained_S_all 0.975
_refine_ls_R_factor_all 0.1420
_refine_ls_R_factor_gt 0.0732
_refine_ls_shift/su_max 0.002
_refine_ls_shift/su_mean 0.000
_refine_ls_structure_factor_coef Fsqd
_refine_ls_weighting_details 'calc w=1/[\s^2^(Fo^2^)+(0.0602P)^2^+0.0000P] where P=(Fo^2^+2Fc^2^)/3'
_refine_ls_weighting_scheme calc
_refine_ls_wR_factor_gt 0.1227
_refine_ls_wR_factor_ref 0.1402
_reflns_number_gt 8849
_reflns_number_total 15300
_reflns_threshold_expression >2sigma(I)
_cod_data_source_file ic302802h_si_001_4.cif
_cod_data_source_block compound4
_cod_database_code 4334843

loop_
_symmetry_equiv_pos_as_xyz
'x, y, z'
'-x, -y, -z'

loop_
_atom_site_label
_atom_site_type_symbol
_atom_site_fract_x
_atom_site_fract_y
_atom_site_fract_z
_atom_site_U_iso_or_equiv
_atom_site_adp_type
_atom_site_occupancy
_atom_site_symmetry_multiplicity
_atom_site_calc_flag
_atom_site_refinement_flags
K1 K 0.22635(10) 0.84475(10) 0.06146(6) 0.0188(3) Uani 1 1 d .
K2 K 0.38473(10) 0.38638(10) 0.34341(6) 0.0188(3) Uani 1 1 d .
K3 K 0.06379(10) 0.15490(10) 0.36480(6) 0.0231(4) Uani 1 1 d .
Ge1 Ge 0.74230(10) 0.81800(9) 0.17049(5) 0.0259(5) Uani 0.292(5) 1 d P
Ge2 Ge 0.85488(6) 0.65511(6) 0.23394(4) 0.0230(3) Uani 0.689(5) 1 d P
Ge3 Ge 0.88604(7) 0.74230(7) 0.31744(4) 0.0291(4) Uani 0.699(5) 1 d P
Ge4 Ge 0.77709(12) 0.89417(15) 0.25048(7) 0.0507(8) Uani 0.228(5) 1 d P
Ge5 Ge 0.59686(8) 0.90396(8) 0.24276(5) 0.0256(5) Uani 0.398(5) 1 d P
Ge6 Ge 0.66132(10) 0.70984(9) 0.22977(6) 0.0232(5) Uani 0.271(5) 1 d P
Ge7 Ge 0.76129(7) 0.65343(6) 0.33558(4) 0.0237(4) Uani 0.660(5) 1 d P
Ge8 Ge 0.69541(7) 0.85097(6) 0.34848(4) 0.0221(3) Uani 0.685(5) 1 d P
Ge9 Ge 0.57475(8) 0.77596(7) 0.32414(5) 0.0275(4) Uani 0.515(5) 1 d P
Si1 Si 0.74230(10) 0.81800(9) 0.17049(5) 0.0259(5) Uani 0.708(5) 1 d P
Si2 Si 0.85488(6) 0.65511(6) 0.23394(4) 0.0230(3) Uani 0.311(5) 1 d P
Si3 Si 0.88604(7) 0.74230(7) 0.31744(4) 0.0291(4) Uani 0.301(5) 1 d P
Si4 Si 0.77709(12) 0.89417(15) 0.25048(7) 0.0507(8) Uani 0.772(5) 1 d P
Si5 Si 0.59686(8) 0.90396(8) 0.24276(5) 0.0256(5) Uani 0.602(5) 1 d P
Si6 Si 0.66132(10) 0.70984(9) 0.22977(6) 0.0232(5) Uani 0.729(5) 1 d P
Si7 Si 0.76129(7) 0.65343(6) 0.33558(4) 0.0237(4) Uani 0.340(5) 1 d P
Si8 Si 0.69541(7) 0.85097(6) 0.34848(4) 0.0221(3) Uani 0.315(5) 1 d P
Si9 Si 0.57475(8) 0.77596(7) 0.32414(5) 0.0275(4) Uani 0.485(5) 1 d P
C1 C 0.2935(5) 0.5973(5) 0.0159(3) 0.0309(17) Uani 1 1 d .
H1A H 0.3459 0.5634 0.0456 0.037 Uiso 1 1 calc R
H1B H 0.3028 0.5537 -0.0126 0.037 Uiso 1 1 calc R
C2 C 0.1891(5) 0.6184(5) 0.0456(3) 0.0293(17) Uani 1 1 d .
H2A H 0.1354 0.6550 0.0170 0.035 Uiso 1 1 calc R
H2B H 0.1815 0.5581 0.0619 0.035 Uiso 1 1 calc R
C3 C 0.0840(5) 0.6929(5) 0.1235(3) 0.0217(15) Uani 1 1 d .
H3A H 0.0776 0.6320 0.1398 0.026 Uiso 1 1 calc R
H3B H 0.0277 0.7301 0.0967 0.026 Uiso 1 1 calc R
C4 C 0.0782(5) 0.7481(4) 0.1720(3) 0.0233(16) Uani 1 1 d .
H4A H 0.0170 0.7538 0.1967 0.028 Uiso 1 1 calc R
H4B H 0.1383 0.7139 0.1966 0.028 Uiso 1 1 calc R
C5 C 0.0577(5) 0.9002(5) 0.1938(3) 0.0258(16) Uani 1 1 d .
H5A H 0.1155 0.8711 0.2203 0.031 Uiso 1 1 calc R
H5B H -0.0046 0.9024 0.2165 0.031 Uiso 1 1 calc R
C6 C 0.0467(5) 1.0021(4) 0.1666(3) 0.0226(15) Uani 1 1 d .
H6A H -0.0085 1.0283 0.1383 0.027 Uiso 1 1 calc R
H6B H 0.0266 1.0429 0.1977 0.027 Uiso 1 1 calc R
C7 C 0.2543(5) 0.7180(5) -0.0712(3) 0.0252(16) Uani 1 1 d .
H7A H 0.1852 0.7188 -0.0638 0.030 Uiso 1 1 calc R
H7B H 0.2893 0.6726 -0.0989 0.030 Uiso 1 1 calc R
C8 C 0.2461(5) 0.8186(5) -0.0995(3) 0.0258(16) Uani 1 1 d .
H8A H 0.3147 0.8194 -0.1060 0.031 Uiso 1 1 calc R
H8B H 0.2138 0.8351 -0.1378 0.031 Uiso 1 1 calc R
C9 C 0.1883(5) 0.9811(4) -0.0852(3) 0.0221(15) Uani 1 1 d .
H9A H 0.1716 0.9971 -0.1269 0.027 Uiso 1 1 calc R
H9B H 0.2570 0.9794 -0.0817 0.027 Uiso 1 1 calc R
C10 C 0.1121(5) 1.0566(4) -0.0519(3) 0.0223(15) Uani 1 1 d .
H10A H 0.1074 1.1207 -0.0707 0.027 Uiso 1 1 calc R
H10B H 0.0444 1.0544 -0.0524 0.027 Uiso 1 1 calc R
C11 C 0.0712(5) 1.1115(4) 0.0403(3) 0.0237(15) Uani 1 1 d .
H11A H 0.0069 1.1017 0.0465 0.028 Uiso 1 1 calc R
H11B H 0.0568 1.1759 0.0183 0.028 Uiso 1 1 calc R
C12 C 0.1164(5) 1.1027(4) 0.0993(3) 0.0253(16) Uani 1 1 d .
H12A H 0.1791 1.1152 0.0921 0.030 Uiso 1 1 calc R
H12B H 0.0679 1.1527 0.1209 0.030 Uiso 1 1 calc R
C13 C 0.4209(5) 0.6589(5) -0.0261(3) 0.0297(17) Uani 1 1 d .
H13A H 0.4295 0.7065 -0.0580 0.036 Uiso 1 1 calc R
H13B H 0.4518 0.5957 -0.0394 0.036 Uiso 1 1 calc R
C14 C 0.4785(5) 0.6566(5) 0.0271(3) 0.0301(17) Uani 1 1 d .
H14A H 0.4681 0.6115 0.0601 0.036 Uiso 1 1 calc R
H14B H 0.5520 0.6346 0.0176 0.036 Uiso 1 1 calc R
C15 C 0.5009(5) 0.7551(5) 0.0893(3) 0.0313(17) Uani 1 1 d .
H15A H 0.5731 0.7352 0.0767 0.038 Uiso 1 1 calc R
H15B H 0.4960 0.7112 0.1245 0.038 Uiso 1 1 calc R
C16 C 0.4612(5) 0.8550(5) 0.1026(3) 0.0337(18) Uani 1 1 d .
H16A H 0.5063 0.8603 0.1302 0.040 Uiso 1 1 calc R
H16B H 0.4603 0.8994 0.0665 0.040 Uiso 1 1 calc R
C17 C 0.3266(5) 0.9672(5) 0.1532(3) 0.0286(17) Uani 1 1 d .
H17A H 0.3268 1.0206 0.1230 0.034 Uiso 1 1 calc R
H17B H 0.3739 0.9593 0.1838 0.034 Uiso 1 1 calc R
C18 C 0.2195(5) 0.9899(5) 0.1797(3) 0.0251(16) Uani 1 1 d .
H18A H 0.2205 0.9359 0.2097 0.030 Uiso 1 1 calc R
H18B H 0.1999 1.0469 0.1993 0.030 Uiso 1 1 calc R
C19 C 0.3759(5) 0.3837(5) 0.1794(3) 0.0246(16) Uani 1 1 d .
H19A H 0.3768 0.3184 0.1868 0.030 Uiso 1 1 calc R
H19B H 0.3928 0.3973 0.1377 0.030 Uiso 1 1 calc R
C20 C 0.2679(5) 0.4549(5) 0.1922(3) 0.0271(16) Uani 1 1 d .
H20A H 0.2656 0.5207 0.1851 0.033 Uiso 1 1 calc R
H20B H 0.2194 0.4511 0.1662 0.033 Uiso 1 1 calc R
C21 C 0.1364(5) 0.4929(5) 0.2654(3) 0.0277(16) Uani 1 1 d .
H21A H 0.0912 0.4933 0.2358 0.033 Uiso 1 1 calc R
H21B H 0.1313 0.5589 0.2642 0.033 Uiso 1 1 calc R
C22 C 0.1036(5) 0.4565(5) 0.3258(3) 0.0242(16) Uani 1 1 d .
H22A H 0.0322 0.4967 0.3342 0.029 Uiso 1 1 calc R
H22B H 0.1096 0.3901 0.3273 0.029 Uiso 1 1 calc R
C23 C 0.1349(5) 0.4328(5) 0.4273(3) 0.0241(16) Uani 1 1 d .
H23A H 0.1444 0.3649 0.4328 0.029 Uiso 1 1 calc R
H23B H 0.0620 0.4717 0.4330 0.029 Uiso 1 1 calc R
C24 C 0.1967(5) 0.4483(5) 0.4712(3) 0.0283(17) Uani 1 1 d .
H24A H 0.1867 0.5164 0.4648 0.034 Uiso 1 1 calc R
H24B H 0.1701 0.4343 0.5108 0.034 Uiso 1 1 calc R
C25 C 0.5517(5) 0.3005(5) 0.2097(3) 0.0248(16) Uani 1 1 d .
H25A H 0.6093 0.3138 0.2203 0.030 Uiso 1 1 calc R
H25B H 0.5625 0.2894 0.1686 0.030 Uiso 1 1 calc R
C26 C 0.5522(5) 0.2096(5) 0.2480(3) 0.0259(16) Uani 1 1 d .
H26A H 0.4928 0.1973 0.2395 0.031 Uiso 1 1 calc R
H26B H 0.6142 0.1547 0.2394 0.031 Uiso 1 1 calc R
C27 C 0.5631(5) 0.1303(5) 0.3458(3) 0.0261(16) Uani 1 1 d .
H27A H 0.6310 0.0820 0.3381 0.031 Uiso 1 1 calc R
H27B H 0.5119 0.1070 0.3371 0.031 Uiso 1 1 calc R
C28 C 0.5528(5) 0.1440(5) 0.4098(3) 0.0279(16) Uani 1 1 d .
H28A H 0.5664 0.0820 0.4349 0.033 Uiso 1 1 calc R
H28B H 0.6030 0.1687 0.4184 0.033 Uiso 1 1 calc R
C29 C 0.4355(5) 0.2159(5) 0.4835(3) 0.0305(17) Uani 1 1 d .
H29A H 0.4852 0.2369 0.4972 0.037 Uiso 1 1 calc R
H29B H 0.4455 0.1520 0.5053 0.037 Uiso 1 1 calc R
C30 C 0.3283(5) 0.2862(5) 0.4950(3) 0.0287(17) Uani 1 1 d .
H30A H 0.2796 0.2663 0.4792 0.034 Uiso 1 1 calc R
H30B H 0.3157 0.2832 0.5376 0.034 Uiso 1 1 calc R
C31 C 0.4740(5) 0.4761(4) 0.1940(3) 0.0224(15) Uani 1 1 d .
H31A H 0.4078 0.5301 0.1870 0.027 Uiso 1 1 calc R
H31B H 0.5118 0.4694 0.1563 0.027 Uiso 1 1 calc R
C32 C 0.5330(5) 0.5000(5) 0.2359(3) 0.0242(16) Uani 1 1 d .
H32A H 0.5988 0.4460 0.2444 0.029 Uiso 1 1 calc R
H32B H 0.5465 0.5570 0.2182 0.029 Uiso 1 1 calc R
C33 C 0.5242(5) 0.5457(5) 0.3301(3) 0.0244(16) Uani 1 1 d .
H33A H 0.5424 0.5990 0.3105 0.029 Uiso 1 1 calc R
H33B H 0.5874 0.4910 0.3427 0.029 Uiso 1 1 calc R
C34 C 0.4556(5) 0.5759(5) 0.3831(3) 0.0265(16) Uani 1 1 d .
H34A H 0.4874 0.6018 0.4080 0.032 Uiso 1 1 calc R
H34B H 0.3897 0.6264 0.3704 0.032 Uiso 1 1 calc R
C35 C 0.3729(5) 0.5193(5) 0.4667(3) 0.0269(16) Uani 1 1 d .
H35A H 0.3054 0.5667 0.4541 0.032 Uiso 1 1 calc R
H35B H 0.4012 0.5479 0.4918 0.032 Uiso 1 1 calc R
C36 C 0.3634(5) 0.4290(5) 0.5006(3) 0.0273(16) Uani 1 1 d .
H36A H 0.4321 0.3801 0.5095 0.033 Uiso 1 1 calc R
H36B H 0.3272 0.4440 0.5381 0.033 Uiso 1 1 calc R
C37 C 0.3403(6) 0.0101(6) 0.3418(4) 0.051(2) Uani 1 1 d .
H37A H 0.3281 -0.0329 0.3192 0.061 Uiso 1 1 calc R
H37B H 0.4123 -0.0197 0.3528 0.061 Uiso 1 1 calc R
C38 C 0.3225(6) 0.1048(6) 0.3027(3) 0.046(2) Uani 1 1 d .
H38A H 0.3311 0.1498 0.3251 0.055 Uiso 1 1 calc R
H38B H 0.3728 0.0946 0.2701 0.055 Uiso 1 1 calc R
C39 C 0.2076(7) 0.2297(6) 0.2379(3) 0.050(2) Uani 1 1 d .
H39A H 0.2547 0.2122 0.2043 0.060 Uiso 1 1 calc R
H39B H 0.2233 0.2757 0.2559 0.060 Uiso 1 1 calc R
C40 C 0.0992(7) 0.2757(6) 0.2173(4) 0.054(2) Uani 1 1 d .
H40A H 0.0909 0.3322 0.1878 0.065 Uiso 1 1 calc R
H40B H 0.0832 0.2299 0.1993 0.065 Uiso 1 1 calc R
C41 C -0.0717(7) 0.3633(6) 0.2469(4) 0.060(3) Uani 1 1 d .
H41A H -0.0930 0.3309 0.2207 0.072 Uiso 1 1 calc R
H41B H -0.0738 0.4249 0.2251 0.072 Uiso 1 1 calc R
C42 C -0.1430(6) 0.3807(6) 0.2993(4) 0.058(3) Uani 1 1 d .
H42A H -0.1209 0.4136 0.3247 0.070 Uiso 1 1 calc R
H42B H -0.2116 0.4241 0.2859 0.070 Uiso 1 1 calc R
C43 C 0.2756(6) -0.0784(5) 0.4205(4) 0.051(2) Uani 1 1 d .
H43A H 0.2471 -0.0768 0.4607 0.061 Uiso 1 1 calc R
H43B H 0.3466 -0.1252 0.4225 0.061 Uiso 1 1 calc R
C44 C 0.2154(6) -0.1132(6) 0.3852(4) 0.052(2) Uani 1 1 d .
H44A H 0.2428 -0.1153 0.3448 0.062 Uiso 1 1 calc R
H44B H 0.2218 -0.1783 0.4026 0.062 Uiso 1 1 calc R
C45 C 0.0506(6) -0.0750(5) 0.3492(3) 0.040(2) Uani 1 1 d .
H45A H 0.0591 -0.1418 0.3630 0.048 Uiso 1 1 calc R
H45B H 0.0769 -0.0711 0.3086 0.048 Uiso 1 1 calc R
C46 C -0.0587(6) -0.0120(5) 0.3510(4) 0.043(2) Uani 1 1 d .
H46A H -0.0971 -0.0356 0.3290 0.052 Uiso 1 1 calc R
H46B H -0.0844 -0.0136 0.3918 0.052 Uiso 1 1 calc R
C47 C -0.1816(7) 0.1445(7) 0.3264(5) 0.073(3) Uani 1 1 d .
H47A H -0.2095 0.1423 0.3667 0.088 Uiso 1 1 calc R
H47B H -0.2174 0.1202 0.3030 0.088 Uiso 1 1 calc R
C48 C -0.1971(7) 0.2478(6) 0.3006(5) 0.079(3) Uani 1 1 d .
H48A H -0.1685 0.2485 0.2604 0.094 Uiso 1 1 calc R
H48B H -0.2707 0.2869 0.2984 0.094 Uiso 1 1 calc R
C49 C 0.3128(5) 0.0555(5) 0.4390(3) 0.0381(19) Uani 1 1 d .
H49A H 0.3257 0.1115 0.4188 0.046 Uiso 1 1 calc R
H49B H 0.3782 0.0065 0.4537 0.046 Uiso 1 1 calc R
C50 C 0.2403(6) 0.0851(6) 0.4908(3) 0.046(2) Uani 1 1 d .
H50A H 0.2212 0.0318 0.5093 0.056 Uiso 1 1 calc R
H50B H 0.2738 0.1015 0.5200 0.056 Uiso 1 1 calc R
C51 C 0.0774(6) 0.1952(7) 0.5181(3) 0.050(2) Uani 1 1 d .
H51A H 0.1095 0.2091 0.5492 0.059 Uiso 1 1 calc R
H51B H 0.0569 0.1418 0.5345 0.059 Uiso 1 1 calc R
C52 C -0.0127(7) 0.2802(6) 0.4979(4) 0.050(2) Uani 1 1 d .
H52A H -0.0614 0.2976 0.5309 0.060 Uiso 1 1 calc R
H52B H 0.0076 0.3344 0.4836 0.060 Uiso 1 1 calc R
C53 C -0.1523(8) 0.3421(7) 0.4335(5) 0.078(3) Uani 1 1 d .
H53A H -0.1359 0.3968 0.4144 0.094 Uiso 1 1 calc R
H53B H -0.1970 0.3616 0.4677 0.094 Uiso 1 1 calc R
C54 C -0.2062(7) 0.3149(8) 0.3915(5) 0.087(4) Uani 1 1 d .
H54A H -0.2727 0.3678 0.3831 0.104 Uiso 1 1 calc R
H54B H -0.2191 0.2583 0.4106 0.104 Uiso 1 1 calc R
N1 N 0.3105(4) 0.6827(4) -0.0147(2) 0.0240(13) Uani 1 1 d .
N2 N 0.1408(4) 1.0081(4) 0.1365(2) 0.0191(12) Uani 1 1 d .
N3 N 0.4555(4) 0.3870(4) 0.2147(2) 0.0203(12) Uani 1 1 d .
N4 N 0.3085(4) 0.3886(4) 0.4687(2) 0.0245(13) Uani 1 1 d .
N5 N 0.2751(4) 0.0172(4) 0.3966(3) 0.0326(15) Uani 1 1 d .
N6 N -0.1496(5) 0.2927(5) 0.3346(3) 0.0520(19) Uani 1 1 d .
N7 N 0.1726(4) 0.6723(4) 0.3520(2) 0.0357(15) Uani 1 1 d .
H7C H 0.1057 0.6909 0.3619 0.054 Uiso 1 1 calc R
H7D H 0.2024 0.6959 0.3745 0.054 Uiso 1 1 calc R
H7E H 0.2026 0.6076 0.3576 0.054 Uiso 1 1 calc R
N8 N 0.3389(4) 0.7475(4) 0.2507(2) 0.0440(17) Uani 1 1 d .
H8C H 0.2850 0.7643 0.2759 0.066 Uiso 1 1 calc R
H8D H 0.3808 0.7761 0.2566 0.066 Uiso 1 1 calc R
H8E H 0.3729 0.6832 0.2567 0.066 Uiso 1 1 calc R
N9 N 0.3336(6) 0.1112(6) 0.9899(3) 0.070(2) Uani 1 1 d .
H9C H 0.3451 0.1470 1.0134 0.104 Uiso 1 1 calc R
H9D H 0.3853 0.0530 0.9926 0.104 Uiso 1 1 calc R
H9E H 0.2746 0.1042 1.0012 0.104 Uiso 1 1 calc R
N10 N 0.7277(6) 0.5096(5) 0.1292(3) 0.072(2) Uani 1 1 d .
H10C H 0.7425 0.5132 0.1655 0.107 Uiso 1 1 calc R
H10D H 0.7725 0.5231 0.1030 0.107 Uiso 1 1 calc R
H10E H 0.7320 0.4497 0.1278 0.107 Uiso 1 1 calc R
N11 N 0.8726(6) 0.6384(7) 0.0624(3) 0.089(3) Uani 1 1 d .
H11C H 0.8926 0.6867 0.0475 0.133 Uiso 1 1 calc R
H11D H 0.8997 0.5906 0.0405 0.133 Uiso 1 1 calc R
H11E H 0.8941 0.6160 0.0995 0.133 Uiso 1 1 calc R
N12 N 0.5019(6) 0.1297(6) 0.1128(4) 0.083(3) Uani 1 1 d .
H12C H 0.4565 0.1089 0.1337 0.125 Uiso 1 1 calc R
H12D H 0.5611 0.1056 0.1320 0.125 Uiso 1 1 calc R
H12E H 0.5130 0.1101 0.0774 0.125 Uiso 1 1 calc R
N13 N 1.0114(6) 0.6143(6) 0.9363(3) 0.096(3) Uani 1 1 d .
H13C H 0.9655 0.6474 0.9621 0.144 Uiso 1 1 calc R
H13D H 1.0627 0.6352 0.9300 0.144 Uiso 1 1 calc R
H13E H 1.0367 0.5512 0.9509 0.144 Uiso 1 1 calc R
N14 N 0.2591(7) 0.3091(7) 0.0632(4) 0.108(3) Uani 1 1 d .
H14C H 0.3082 0.2675 0.0876 0.162 Uiso 1 1 calc R
H14D H 0.2741 0.2937 0.0267 0.162 Uiso 1 1 calc R
H14E H 0.1986 0.3061 0.0754 0.162 Uiso 1 1 calc R
N15 N 0.9264(12) 0.0587(11) 0.4799(6) 0.059(6) Uani 0.457(15) 1 d P
H15C H 0.9730 0.0151 0.4594 0.088 Uiso 0.457(15) 1 calc PR
H15D H 0.9366 0.0384 0.5185 0.088 Uiso 0.457(15) 1 calc PR
H15E H 0.9329 0.1155 0.4701 0.088 Uiso 0.457(15) 1 calc PR
O1 O 0.1801(3) 0.6740(3) 0.09222(17) 0.0229(10) Uani 1 1 d .
O2 O 0.0743(3) 0.8438(3) 0.14746(17) 0.0209(10) Uani 1 1 d .
O3 O 0.1863(3) 0.8884(3) -0.06216(17) 0.0219(10) Uani 1 1 d .
O4 O 0.1438(3) 1.0396(3) 0.00799(17) 0.0193(10) Uani 1 1 d .
O5 O 0.4417(3) 0.7507(3) 0.04297(19) 0.0295(11) Uani 1 1 d .
O6 O 0.3590(3) 0.8812(3) 0.12798(18) 0.0248(11) Uani 1 1 d .
O7 O 0.2398(3) 0.4316(3) 0.25263(17) 0.0200(10) Uani 1 1 d .
O8 O 0.1689(3) 0.4606(3) 0.36833(18) 0.0203(10) Uani 1 1 d .
O9 O 0.5490(3) 0.2197(3) 0.30857(17) 0.0216(10) Uani 1 1 d .
O10 O 0.4518(3) 0.2104(3) 0.42199(17) 0.0249(11) Uani 1 1 d .
O11 O 0.4724(3) 0.5186(3) 0.28952(18) 0.0227(10) Uani 1 1 d .
O12 O 0.4399(3) 0.4936(3) 0.41587(18) 0.0247(11) Uani 1 1 d .
O13 O 0.2215(3) 0.1449(3) 0.28013(19) 0.0308(11) Uani 1 1 d .
O14 O 0.0316(4) 0.3037(3) 0.2662(2) 0.0365(12) Uani 1 1 d .
O15 O 0.1085(4) -0.0478(3) 0.38522(19) 0.0313(12) Uani 1 1 d .
O16 O -0.0746(4) 0.0862(3) 0.3260(2) 0.0393(13) Uani 1 1 d .
O17 O 0.1499(4) 0.1678(3) 0.47013(19) 0.0338(12) Uani 1 1 d .
O18 O -0.0619(4) 0.2635(4) 0.4515(2) 0.0464(14) Uani 1 1 d .

loop_
_atom_site_aniso_label
_atom_site_aniso_U_11
_atom_site_aniso_U_22
_atom_site_aniso_U_33
_atom_site_aniso_U_23
_atom_site_aniso_U_13
_atom_site_aniso_U_12
K1 0.0219(7) 0.0163(8) 0.0152(7) 0.0021(6) -0.0030(6) -0.0056(6)
K2 0.0233(8) 0.0152(8) 0.0143(7) 0.0046(6) -0.0041(6) -0.0056(6)
K3 0.0220(8) 0.0169(8) 0.0244(8) 0.0009(6) -0.0041(6) -0.0020(6)
Ge1 0.0366(9) 0.0195(8) 0.0175(8) 0.0047(6) -0.0024(6) -0.0092(6)
Ge2 0.0211(5) 0.0221(6) 0.0185(5) 0.0031(4) -0.0017(4) -0.0030(4)
Ge3 0.0274(6) 0.0240(6) 0.0320(6) -0.0012(4) -0.0090(4) -0.0053(4)
Ge4 0.0305(10) 0.0951(17) 0.0216(10) 0.0051(9) -0.0019(7) -0.0244(10)
Ge5 0.0238(7) 0.0188(7) 0.0278(8) 0.0008(5) -0.0076(5) -0.0020(5)
Ge6 0.0282(8) 0.0217(8) 0.0221(8) -0.0002(6) -0.0048(6) -0.0127(6)
Ge7 0.0353(6) 0.0108(5) 0.0163(6) 0.0066(4) 0.0000(4) -0.0036(4)
Ge8 0.0341(6) 0.0146(5) 0.0148(5) 0.0005(4) 0.0001(4) -0.0078(4)
Ge9 0.0267(7) 0.0184(6) 0.0375(7) -0.0058(5) 0.0111(5) -0.0108(5)
Si1 0.0366(9) 0.0195(8) 0.0175(8) 0.0047(6) -0.0024(6) -0.0092(6)
Si2 0.0211(5) 0.0221(6) 0.0185(5) 0.0031(4) -0.0017(4) -0.0030(4)
Si3 0.0274(6) 0.0240(6) 0.0320(6) -0.0012(4) -0.0090(4) -0.0053(4)
Si4 0.0305(10) 0.0951(17) 0.0216(10) 0.0051(9) -0.0019(7) -0.0244(10)
Si5 0.0238(7) 0.0188(7) 0.0278(8) 0.0008(5) -0.0076(5) -0.0020(5)
Si6 0.0282(8) 0.0217(8) 0.0221(8) -0.0002(6) -0.0048(6) -0.0127(6)
Si7 0.0353(6) 0.0108(5) 0.0163(6) 0.0066(4) 0.0000(4) -0.0036(4)
Si8 0.0341(6) 0.0146(5) 0.0148(5) 0.0005(4) 0.0001(4) -0.0078(4)
Si9 0.0267(7) 0.0184(6) 0.0375(7) -0.0058(5) 0.0111(5) -0.0108(5)
C1 0.047(5) 0.015(4) 0.024(4) -0.001(3) -0.001(3) -0.005(3)
C2 0.045(5) 0.022(4) 0.021(4) 0.002(3) -0.003(3) -0.014(3)
C3 0.027(4) 0.017(4) 0.020(4) 0.002(3) 0.002(3) -0.009(3)
C4 0.023(4) 0.012(3) 0.022(4) 0.008(3) -0.004(3) 0.002(3)
C5 0.030(4) 0.028(4) 0.018(4) -0.003(3) 0.003(3) -0.010(3)
C6 0.030(4) 0.012(3) 0.021(4) -0.005(3) -0.003(3) -0.001(3)
C7 0.030(4) 0.016(4) 0.023(4) -0.002(3) -0.004(3) -0.002(3)
C8 0.033(4) 0.023(4) 0.015(4) -0.002(3) 0.001(3) -0.004(3)
C9 0.029(4) 0.016(4) 0.017(3) 0.011(3) -0.005(3) -0.009(3)
C10 0.023(4) 0.016(4) 0.022(4) 0.003(3) -0.008(3) -0.002(3)
C11 0.031(4) 0.014(4) 0.019(4) 0.005(3) -0.009(3) -0.003(3)
C12 0.029(4) 0.012(4) 0.030(4) -0.004(3) -0.004(3) -0.003(3)
C13 0.031(4) 0.022(4) 0.029(4) -0.005(3) 0.001(3) -0.002(3)
C14 0.027(4) 0.028(4) 0.024(4) 0.002(3) -0.005(3) 0.000(3)
C15 0.021(4) 0.032(4) 0.032(4) 0.000(3) -0.015(3) 0.001(3)
C16 0.020(4) 0.046(5) 0.033(4) -0.004(4) -0.007(3) -0.010(4)
C17 0.041(4) 0.032(4) 0.021(4) -0.007(3) -0.009(3) -0.021(4)
C18 0.032(4) 0.018(4) 0.025(4) -0.002(3) -0.011(3) -0.008(3)
C19 0.025(4) 0.030(4) 0.015(4) 0.003(3) -0.005(3) -0.008(3)
C20 0.024(4) 0.026(4) 0.025(4) 0.002(3) -0.005(3) -0.004(3)
C21 0.017(4) 0.019(4) 0.037(4) 0.001(3) -0.011(3) 0.004(3)
C22 0.022(4) 0.023(4) 0.029(4) 0.005(3) -0.002(3) -0.015(3)
C23 0.020(4) 0.028(4) 0.019(4) 0.004(3) 0.005(3) -0.009(3)
C24 0.031(4) 0.032(4) 0.022(4) -0.001(3) 0.004(3) -0.015(3)
C25 0.023(4) 0.024(4) 0.021(4) -0.002(3) 0.000(3) -0.004(3)
C26 0.026(4) 0.024(4) 0.021(4) -0.007(3) 0.000(3) -0.001(3)
C27 0.026(4) 0.017(4) 0.030(4) 0.004(3) -0.002(3) -0.005(3)
C28 0.028(4) 0.021(4) 0.023(4) 0.007(3) -0.006(3) -0.001(3)
C29 0.043(5) 0.025(4) 0.015(4) 0.009(3) -0.003(3) -0.009(4)
C30 0.041(4) 0.023(4) 0.016(4) 0.002(3) 0.002(3) -0.009(3)
C31 0.034(4) 0.015(4) 0.014(3) 0.003(3) 0.004(3) -0.008(3)
C32 0.025(4) 0.022(4) 0.022(4) 0.004(3) 0.004(3) -0.010(3)
C33 0.023(4) 0.029(4) 0.023(4) 0.005(3) -0.008(3) -0.014(3)
C34 0.033(4) 0.020(4) 0.026(4) 0.002(3) -0.008(3) -0.010(3)
C35 0.028(4) 0.032(4) 0.022(4) -0.007(3) -0.008(3) -0.010(3)
C36 0.037(4) 0.028(4) 0.013(4) 0.000(3) -0.001(3) -0.009(3)
C37 0.030(5) 0.043(6) 0.072(6) -0.022(5) -0.008(4) 0.002(4)
C38 0.035(5) 0.057(6) 0.046(5) -0.025(5) 0.011(4) -0.013(4)
C39 0.083(7) 0.028(5) 0.044(5) -0.010(4) 0.027(5) -0.033(5)
C40 0.090(7) 0.027(5) 0.042(5) 0.003(4) -0.009(5) -0.021(5)
C41 0.082(7) 0.020(5) 0.073(7) 0.011(4) -0.055(6) -0.010(5)
C42 0.038(5) 0.020(5) 0.105(8) 0.002(5) -0.040(5) 0.004(4)
C43 0.052(5) 0.023(5) 0.068(6) 0.001(4) -0.034(5) -0.001(4)
C44 0.054(5) 0.021(4) 0.075(6) -0.011(4) -0.027(5) -0.002(4)
C45 0.052(5) 0.032(5) 0.041(5) -0.013(4) -0.008(4) -0.016(4)
C46 0.046(5) 0.035(5) 0.058(5) 0.004(4) -0.014(4) -0.026(4)
C47 0.049(6) 0.053(6) 0.120(9) 0.021(6) -0.042(6) -0.028(5)
C48 0.061(6) 0.038(6) 0.134(9) 0.021(6) -0.072(6) -0.015(5)
C49 0.040(5) 0.032(5) 0.038(5) 0.002(4) -0.021(4) -0.007(4)
C50 0.071(6) 0.035(5) 0.037(5) 0.010(4) -0.030(4) -0.026(5)
C51 0.060(6) 0.066(7) 0.030(5) -0.012(5) 0.010(4) -0.032(5)
C52 0.071(6) 0.061(6) 0.041(5) -0.035(5) 0.032(5) -0.046(5)
C53 0.068(7) 0.054(7) 0.085(8) -0.023(6) 0.018(6) 0.008(6)
C54 0.024(5) 0.102(9) 0.090(8) 0.007(7) 0.000(5) 0.014(5)
N1 0.028(3) 0.016(3) 0.018(3) 0.002(2) -0.001(2) 0.000(3)
N2 0.022(3) 0.013(3) 0.017(3) 0.006(2) -0.006(2) -0.003(2)
N3 0.021(3) 0.018(3) 0.018(3) 0.000(2) -0.003(2) -0.003(2)
N4 0.024(3) 0.025(3) 0.017(3) 0.005(3) -0.007(2) -0.005(3)
N5 0.036(4) 0.015(3) 0.040(4) -0.002(3) -0.021(3) 0.001(3)
N6 0.040(4) 0.033(4) 0.077(5) 0.005(4) -0.023(4) -0.009(3)
N7 0.039(4) 0.017(3) 0.052(4) -0.006(3) -0.014(3) -0.009(3)
N8 0.031(4) 0.029(4) 0.048(4) 0.007(3) 0.010(3) 0.007(3)
N9 0.069(5) 0.106(7) 0.051(5) 0.006(5) -0.007(4) -0.057(5)
N10 0.096(6) 0.062(6) 0.069(5) -0.032(5) 0.006(5) -0.036(5)
N11 0.108(7) 0.130(9) 0.062(6) -0.051(6) 0.012(5) -0.069(7)
N12 0.079(6) 0.070(6) 0.097(7) 0.004(5) -0.008(5) -0.032(5)
N13 0.107(7) 0.097(8) 0.054(5) -0.011(5) 0.013(5) -0.013(6)
N14 0.100(7) 0.132(10) 0.095(7) -0.045(7) -0.003(6) -0.039(7)
N15 0.106(14) 0.069(12) 0.033(9) -0.016(8) 0.015(9) -0.067(11)
O1 0.025(3) 0.023(3) 0.017(2) 0.002(2) -0.003(2) -0.008(2)
O2 0.029(3) 0.014(2) 0.014(2) 0.0031(19) -0.0010(19) -0.005(2)
O3 0.024(2) 0.014(2) 0.018(2) 0.0049(19) 0.0004(19) 0.000(2)
O4 0.028(2) 0.015(2) 0.011(2) -0.0007(18) -0.0061(19) -0.003(2)
O5 0.023(2) 0.031(3) 0.024(3) 0.001(2) -0.011(2) 0.001(2)
O6 0.022(2) 0.025(3) 0.027(3) -0.002(2) -0.008(2) -0.007(2)
O7 0.019(2) 0.019(2) 0.013(2) 0.0038(19) 0.0011(18) -0.0019(19)
O8 0.023(2) 0.018(2) 0.022(2) 0.000(2) -0.0028(19) -0.011(2)
O9 0.031(3) 0.011(2) 0.017(2) 0.0039(19) -0.001(2) -0.004(2)
O10 0.026(3) 0.020(3) 0.016(2) 0.006(2) -0.001(2) 0.001(2)
O11 0.033(3) 0.019(3) 0.021(2) -0.001(2) 0.001(2) -0.016(2)
O12 0.030(3) 0.026(3) 0.020(2) -0.002(2) 0.002(2) -0.013(2)
O13 0.035(3) 0.032(3) 0.028(3) -0.007(2) 0.002(2) -0.015(2)
O14 0.051(3) 0.020(3) 0.032(3) 0.003(2) -0.017(3) -0.007(2)
O15 0.042(3) 0.020(3) 0.029(3) -0.007(2) -0.014(2) -0.005(2)
O16 0.037(3) 0.031(3) 0.051(3) 0.015(3) -0.020(3) -0.019(3)
O17 0.048(3) 0.035(3) 0.019(3) -0.004(2) 0.003(2) -0.017(3)
O18 0.039(3) 0.034(3) 0.054(4) -0.014(3) 0.013(3) -0.002(3)

loop_
_atom_type_symbol
_atom_type_description
_atom_type_scat_dispersion_real
_atom_type_scat_dispersion_imag
_atom_type_scat_source
C C 0.0033 0.0016 'International Tables Vol C Tables 4.2.6.8 and 6.1.1.4'
H H 0.0000 0.0000 'International Tables Vol C Tables 4.2.6.8 and 6.1.1.4'
N N 0.0061 0.0033 'International Tables Vol C Tables 4.2.6.8 and 6.1.1.4'
O O 0.0106 0.0060 'International Tables Vol C Tables 4.2.6.8 and 6.1.1.4'
Si Si 0.0817 0.0704 'International Tables Vol C Tables 4.2.6.8 and 6.1.1.4'
K K 0.2009 0.2494 'International Tables Vol C Tables 4.2.6.8 and 6.1.1.4'
Ge Ge 0.1547 1.8001 'International Tables Vol C Tables 4.2.6.8 and 6.1.1.4'

loop_
_geom_angle_atom_site_label_1
_geom_angle_atom_site_label_2
_geom_angle_atom_site_label_3
_geom_angle
O2 K1 O6 99.59(13)
O2 K1 O4 100.64(12)
O6 K1 O4 91.38(13)
O2 K1 O5 139.73(13)
O6 K1 O5 61.09(13)
O4 K1 O5 113.90(13)
O2 K1 O3 122.43(12)
O6 K1 O3 131.80(13)
O4 K1 O3 60.78(11)
O5 K1 O3 93.27(12)
O2 K1 O1 60.68(12)
O6 K1 O1 121.90(13)
O4 K1 O1 142.76(13)
O5 K1 O1 97.94(13)
O3 K1 O1 100.27(12)
O2 K1 N2 60.90(13)
O6 K1 N2 60.00(13)
O4 K1 N2 59.31(12)
O5 K1 N2 120.26(14)
O3 K1 N2 119.00(13)
O1 K1 N2 120.63(13)
O2 K1 N1 119.21(14)
O6 K1 N1 120.44(14)
O4 K1 N1 120.14(13)
O5 K1 N1 60.10(14)
O3 K1 N1 60.41(13)
O1 K1 N1 59.60(13)
N2 K1 N1 179.40(15)
O2 K1 N8 65.09(11)
O6 K1 N8 44.76(12)
O4 K1 N8 123.82(12)
O5 K1 N8 78.34(11)
O3 K1 N8 171.50(11)
O1 K1 N8 79.76(12)
N2 K1 N8 67.34(12)
N1 K1 N8 113.27(13)
O2 K1 N7 39.21(10)
O6 K1 N7 71.15(10)
O4 K1 N7 126.54(9)
O5 K1 N7 101.09(10)
O3 K1 N7 157.04(10)
O1 K1 N7 60.29(9)
N2 K1 N7 68.50(10)
N1 K1 N7 111.98(11)
N8 K1 N7 28.11(9)
O2 K1 N10 115.96(11)
O6 K1 N10 56.90(10)
O4 K1 N10 133.78(11)
O5 K1 N10 23.81(11)
O3 K1 N10 113.68(10)
O1 K1 N10 82.27(11)
N2 K1 N10 114.87(11)
N1 K1 N10 65.67(11)
N8 K1 N10 57.83(9)
N7 K1 N10 77.78(8)
O2 K1 N14 80.95(11)
O6 K1 N14 121.47(12)
O4 K1 N14 146.62(11)
O5 K1 N14 81.16(12)
O3 K1 N14 89.95(11)
O1 K1 N14 20.28(10)
N2 K1 N14 140.18(11)
N1 K1 N14 40.11(11)
N8 K1 N14 87.43(10)
N7 K1 N14 74.87(8)
N10 K1 N14 70.37(9)
O10 K2 O11 135.83(13)
O10 K2 O8 101.29(12)
O11 K2 O8 117.89(12)
O10 K2 O9 60.14(11)
O11 K2 O9 94.95(12)
O8 K2 O9 141.57(12)
O10 K2 O7 123.50(13)
O11 K2 O7 95.36(12)
O8 K2 O7 58.69(11)
O9 K2 O7 101.47(12)
O10 K2 O12 95.80(13)
O11 K2 O12 60.83(12)
O8 K2 O12 98.25(12)
O9 K2 O12 115.90(13)
O7 K2 O12 136.13(13)
O10 K2 N4 61.54(13)
O11 K2 N4 120.37(14)
O8 K2 N4 60.62(13)
O9 K2 N4 120.72(14)
O7 K2 N4 118.63(13)
O12 K2 N4 60.85(13)
O10 K2 N3 119.44(13)
O11 K2 N3 60.15(13)
O8 K2 N3 117.62(13)
O9 K2 N3 60.55(13)
O7 K2 N3 59.63(12)
O12 K2 N3 120.02(13)
N4 K2 N3 178.23(14)
O13 K3 O16 110.37(14)
O13 K3 O18 144.03(15)
O16 K3 O18 99.93(16)
O13 K3 O14 59.73(14)
O16 K3 O14 93.76(14)
O18 K3 O14 100.41(15)
O13 K3 O15 95.81(14)
O16 K3 O15 60.64(14)
O18 K3 O15 116.20(15)
O14 K3 O15 137.49(13)
O13 K3 O17 102.69(13)
O16 K3 O17 141.96(14)
O18 K3 O17 58.79(15)
O14 K3 O17 119.49(14)
O15 K3 O17 98.49(13)
O13 K3 N5 62.43(16)
O16 K3 N5 119.52(15)
O18 K3 N5 118.23(17)
O14 K3 N5 120.24(16)
O15 K3 N5 60.84(15)
O17 K3 N5 61.04(14)
O13 K3 N6 118.40(18)
O16 K3 N6 60.47(17)
O18 K3 N6 61.07(18)
O14 K3 N6 60.53(18)
O15 K3 N6 118.91(17)
O17 K3 N6 118.39(17)
N5 K3 N6 179.2(2)
O13 K3 N15 55.93(11)
O16 K3 N15 151.92(13)
O18 K3 N15 103.07(13)
O14 K3 N15 97.67(12)
O15 K3 N15 94.46(12)
O17 K3 N15 47.47(11)
N5 K3 N15 33.69(13)
N6 K3 N15 146.49(15)
Ge4 Ge1 Ge6 100.92(6)
Ge4 Ge1 Ge5 59.19(5)
Ge6 Ge1 Ge5 66.09(5)
Ge4 Ge1 Ge2 84.00(6)
Ge6 Ge1 Ge2 59.15(4)
Ge5 Ge1 Ge2 104.13(5)
Ge6 Ge2 Ge7 65.21(4)
Ge6 Ge2 Ge1 58.44(4)
Ge7 Ge2 Ge1 105.56(4)
Ge6 Ge2 Ge3 105.62(4)
Ge7 Ge2 Ge3 59.05(3)
Ge1 Ge2 Ge3 93.91(4)
Ge4 Ge3 Ge7 99.81(5)
Ge4 Ge3 Ge8 58.59(4)
Ge7 Ge3 Ge8 65.35(3)
Ge4 Ge3 Ge2 82.37(5)
Ge7 Ge3 Ge2 58.76(3)
Ge8 Ge3 Ge2 102.20(4)
Ge1 Ge4 Ge5 61.88(6)
Ge1 Ge4 Ge3 99.70(8)
Ge5 Ge4 Ge3 111.93(8)
Ge1 Ge4 Ge8 111.03(8)
Ge5 Ge4 Ge8 65.75(5)
Ge3 Ge4 Ge8 62.87(5)
Ge4 Ge5 Ge9 106.41(6)
Ge4 Ge5 Ge1 58.94(6)
Ge9 Ge5 Ge1 108.61(5)
Ge4 Ge5 Ge8 57.56(5)
Ge9 Ge5 Ge8 57.26(4)
Ge1 Ge5 Ge8 102.70(5)
Ge4 Ge5 Ge6 93.87(6)
Ge9 Ge5 Ge6 56.88(4)
Ge1 Ge5 Ge6 55.74(4)
Ge8 Ge5 Ge6 90.20(5)
Ge1 Ge6 Ge2 62.41(5)
Ge1 Ge6 Ge9 110.99(6)
Ge2 Ge6 Ge9 110.39(6)
Ge1 Ge6 Ge7 103.34(6)
Ge2 Ge6 Ge7 58.19(4)
Ge9 Ge6 Ge7 57.59(4)
Ge1 Ge6 Ge5 58.17(5)
Ge2 Ge6 Ge5 100.92(5)
Ge9 Ge6 Ge5 57.01(4)
Ge7 Ge6 Ge5 90.77(5)
Ge9 Ge7 Ge2 108.55(4)
Ge9 Ge7 Ge3 110.19(4)
Ge2 Ge7 Ge3 62.19(3)
Ge9 Ge7 Ge6 57.15(4)
Ge2 Ge7 Ge6 56.60(4)
Ge3 Ge7 Ge6 101.71(4)
Ge9 Ge7 Ge8 56.08(3)
Ge2 Ge7 Ge8 99.80(4)
Ge3 Ge7 Ge8 58.42(3)
Ge6 Ge7 Ge8 89.06(4)
Ge4 Ge8 Ge9 105.89(5)
Ge4 Ge8 Ge3 58.54(5)
Ge9 Ge8 Ge3 108.68(4)
Ge4 Ge8 Ge5 56.69(5)
Ge9 Ge8 Ge5 57.52(4)
Ge3 Ge8 Ge5 101.88(4)
Ge4 Ge8 Ge7 93.69(6)
Ge9 Ge8 Ge7 56.63(3)
Ge3 Ge8 Ge7 56.23(3)
Ge5 Ge8 Ge7 89.97(4)
Ge8 Ge9 Ge6 100.52(5)
Ge8 Ge9 Ge5 65.22(4)
Ge6 Ge9 Ge5 66.11(5)
Ge8 Ge9 Ge7 67.29(4)
Ge6 Ge9 Ge7 65.26(4)
Ge5 Ge9 Ge7 100.87(4)
N1 C1 C2 114.9(5)
O1 C2 C1 108.5(5)
O1 C3 C4 109.5(5)
O2 C4 C3 109.8(5)
O2 C5 C6 108.7(5)
N2 C6 C5 114.3(5)
N1 C7 C8 113.8(5)
O3 C8 C7 110.1(5)
O3 C9 C10 109.9(5)
O4 C10 C9 109.6(5)
O4 C11 C12 108.5(5)
N2 C12 C11 114.6(5)
N1 C13 C14 114.1(5)
O5 C14 C13 109.2(5)
O5 C15 C16 109.3(5)
O6 C16 C15 110.4(6)
O6 C17 C18 109.6(5)
N2 C18 C17 114.1(5)
N3 C19 C20 114.0(5)
O7 C20 C19 109.2(5)
O7 C21 C22 109.6(5)
O8 C22 C21 108.3(5)
O8 C23 C24 108.8(5)
N4 C24 C23 114.7(5)
N3 C25 C26 114.1(5)
O9 C26 C25 110.0(5)
O9 C27 C28 110.3(5)
O10 C28 C27 109.7(5)
O10 C29 C30 109.9(5)
N4 C30 C29 113.9(5)
N3 C31 C32 114.6(5)
O11 C32 C31 108.4(5)
O11 C33 C34 110.2(5)
O12 C34 C33 109.2(5)
O12 C35 C36 108.6(5)
N4 C36 C35 113.4(5)
N5 C37 C38 115.0(6)
O13 C38 C37 110.0(6)
O13 C39 C40 110.4(6)
O14 C40 C39 109.1(6)
O14 C41 C42 109.3(7)
N6 C42 C41 114.8(7)
N5 C43 C44 114.5(6)
O15 C44 C43 109.1(6)
O15 C45 C46 111.2(6)
O16 C46 C45 110.8(6)
O16 C47 C48 108.7(7)
N6 C48 C47 114.1(8)
N5 C49 C50 114.0(6)
O17 C50 C49 108.9(6)
O17 C51 C52 110.3(6)
O18 C52 C51 111.6(6)
O18 C53 C54 109.8(8)
C53 C54 N6 114.8(8)
C1 N1 C13 110.3(5)
C1 N1 C7 109.5(5)
C13 N1 C7 110.3(5)
C1 N1 K1 109.8(3)
C13 N1 K1 108.9(4)
C7 N1 K1 108.0(3)
C12 N2 C18 111.3(5)
C12 N2 C6 110.2(5)
C18 N2 C6 110.6(5)
C12 N2 K1 110.8(3)
C18 N2 K1 107.1(3)
C6 N2 K1 106.7(3)
C19 N3 C31 110.1(5)
C19 N3 C25 109.4(5)
C31 N3 C25 110.2(5)
C19 N3 K2 109.6(3)
C31 N3 K2 108.6(3)
C25 N3 K2 109.0(3)
C36 N4 C24 109.3(5)
C36 N4 C30 110.8(5)
C24 N4 C30 109.8(5)
C36 N4 K2 109.7(4)
C24 N4 K2 110.2(4)
C30 N4 K2 107.1(3)
C49 N5 C43 111.5(6)
C49 N5 C37 109.7(6)
C43 N5 C37 109.2(6)
C49 N5 K3 108.5(4)
C43 N5 K3 110.3(4)
C37 N5 K3 107.6(4)
C42 N6 C48 110.7(7)
C42 N6 C54 110.8(7)
C48 N6 C54 111.5(8)
C42 N6 K3 107.6(5)
C48 N6 K3 109.5(5)
C54 N6 K3 106.7(5)
C3 O1 C2 110.9(5)
C3 O1 K1 112.4(3)
C2 O1 K1 117.0(3)
C5 O2 C4 109.6(4)
C5 O2 K1 118.6(3)
C4 O2 K1 114.4(3)
C9 O3 C8 110.3(4)
C9 O3 K1 109.8(3)
C8 O3 K1 118.7(3)
C11 O4 C10 110.1(4)
C11 O4 K1 119.6(3)
C10 O4 K1 116.1(3)
C14 O5 C15 111.7(5)
C14 O5 K1 117.2(4)
C15 O5 K1 113.3(3)
C17 O6 C16 112.2(5)
C17 O6 K1 121.5(4)
C16 O6 K1 113.1(3)
C21 O7 C20 110.9(5)
C21 O7 K2 116.2(3)
C20 O7 K2 119.7(3)
C22 O8 C23 109.8(4)
C22 O8 K2 117.6(3)
C23 O8 K2 117.3(3)
C26 O9 C27 111.1(5)
C26 O9 K2 115.5(3)
C27 O9 K2 115.4(3)
C28 O10 C29 111.1(5)
C28 O10 K2 114.7(3)
C29 O10 K2 117.4(3)
C32 O11 C33 110.3(4)
C32 O11 K2 119.1(3)
C33 O11 K2 113.6(3)
C34 O12 C35 111.3(5)
C34 O12 K2 113.3(3)
C35 O12 K2 114.6(3)
C38 O13 C39 110.3(6)
C38 O13 K3 115.2(4)
C39 O13 K3 117.4(4)
C40 O14 C41 110.8(6)
C40 O14 K3 114.5(4)
C41 O14 K3 119.8(5)
C45 O15 C44 110.6(5)
C45 O15 K3 113.0(4)
C44 O15 K3 117.6(4)
C47 O16 C46 109.3(6)
C47 O16 K3 119.2(5)
C46 O16 K3 114.4(4)
C51 O17 C50 110.1(6)
C51 O17 K3 114.8(4)
C50 O17 K3 115.5(4)
C53 O18 C52 112.9(7)
C53 O18 K3 118.2(5)
C52 O18 K3 118.3(4)

loop_
_geom_bond_atom_site_label_1
_geom_bond_atom_site_label_2
_geom_bond_distance
K1 O2 2.779(4)
K1 O6 2.783(4)
K1 O4 2.801(4)
K1 O5 2.822(4)
K1 O3 2.848(4)
K1 O1 2.872(4)
K1 N2 3.036(5)
K1 N1 3.039(5)
K1 N8 4.543(6)
K1 N7 6.805(6)
K1 N10 6.993(8)
K1 N14 7.932(9)
K2 O10 2.809(4)
K2 O11 2.813(4)
K2 O8 2.835(4)
K2 O9 2.842(4)
K2 O7 2.852(4)
K2 O12 2.855(4)
K2 N4 2.970(5)
K2 N3 3.023(5)
K3 O13 2.788(4)
K3 O16 2.816(5)
K3 O18 2.818(5)
K3 O14 2.828(5)
K3 O15 2.838(5)
K3 O17 2.863(5)
K3 N5 2.947(6)
K3 N6 2.962(6)
K3 N15 12.145(15)
Ge1 Ge4 2.501(2)
Ge1 Ge6 2.5050(17)
Ge1 Ge5 2.5752(17)
Ge1 Ge2 2.6055(16)
Ge2 Ge6 2.5238(15)
Ge2 Ge7 2.5690(11)
Ge2 Ge3 2.6577(13)
Ge3 Ge4 2.531(2)
Ge3 Ge7 2.5770(13)
Ge3 Ge8 2.6408(12)
Ge4 Ge5 2.5078(19)
Ge4 Ge8 2.5324(17)
Ge5 Ge9 2.5420(15)
Ge5 Ge8 2.7361(14)
Ge5 Ge6 2.7709(17)
Ge6 Ge9 2.5383(16)
Ge6 Ge7 2.7444(16)
Ge7 Ge9 2.5509(14)
Ge7 Ge8 2.8175(12)
Ge8 Ge9 2.5346(13)
C1 N1 1.458(8)
C1 C2 1.500(9)
C2 O1 1.434(7)
C3 O1 1.420(7)
C3 C4 1.478(8)
C4 O2 1.442(7)
C5 O2 1.418(7)
C5 C6 1.514(8)
C6 N2 1.467(7)
C7 N1 1.484(8)
C7 C8 1.512(8)
C8 O3 1.425(7)
C9 O3 1.423(7)
C9 C10 1.488(8)
C10 O4 1.430(7)
C11 O4 1.426(7)
C11 C12 1.507(8)
C12 N2 1.463(8)
C13 N1 1.461(8)
C13 C14 1.512(9)
C14 O5 1.409(8)
C15 O5 1.433(7)
C15 C16 1.465(9)
C16 O6 1.429(7)
C17 O6 1.406(7)
C17 C18 1.503(8)
C18 N2 1.466(7)
C19 N3 1.462(8)
C19 C20 1.513(8)
C20 O7 1.426(7)
C21 O7 1.417(7)
C21 C22 1.501(8)
C22 O8 1.424(7)
C23 O8 1.441(7)
C23 C24 1.493(9)
C24 N4 1.475(8)
C25 N3 1.476(7)
C25 C26 1.498(9)
C26 O9 1.415(7)
C27 O9 1.420(7)
C27 C28 1.500(8)
C28 O10 1.415(7)
C29 O10 1.417(7)
C29 C30 1.494(9)
C30 N4 1.487(8)
C31 N3 1.467(7)
C31 C32 1.500(8)
C32 O11 1.432(7)
C33 O11 1.433(7)
C33 C34 1.497(8)
C34 O12 1.426(7)
C35 O12 1.436(7)
C35 C36 1.502(9)
C36 N4 1.463(8)
C37 N5 1.480(9)
C37 C38 1.496(11)
C38 O13 1.415(8)
C39 O13 1.425(8)
C39 C40 1.488(11)
C40 O14 1.411(9)
C41 O14 1.438(9)
C41 C42 1.483(12)
C42 N6 1.466(10)
C43 N5 1.455(9)
C43 C44 1.509(10)
C44 O15 1.437(8)
C45 O15 1.422(8)
C45 C46 1.456(9)
C46 O16 1.433(8)
C47 O16 1.413(9)
C47 C48 1.509(12)
C48 N6 1.470(10)
C49 N5 1.446(8)
C49 C50 1.499(10)
C50 O17 1.433(8)
C51 O17 1.427(8)
C51 C52 1.446(11)
C52 O18 1.426(9)
C53 O18 1.390(10)
C53 C54 1.479(13)
C54 N6 1.481(11)
